data_4100494
_journal_name_full 'Journal of the American Chemical Society'
_journal_paper_doi 10.1021/ja0518171
_journal_year 2005
_chemical_formula_sum 'C32 H23 O P'
_chemical_formula_weight 454.47
_space_group_IT_number 61
_symmetry_cell_setting orthorhombic
_symmetry_space_group_name_Hall '-P 2ac 2ab'
_symmetry_space_group_name_H-M 'P b c a'
_cell_angle_alpha 90.00
_cell_angle_beta 90.00
_cell_angle_gamma 90.00
_cell_formula_units_Z 8
_cell_length_a 15.8683(10)
_cell_length_b 11.002(2)
_cell_length_c 26.673(3)
_cell_measurement_temperature 293(2)
_cell_volume 4656.5(11)
_diffrn_ambient_temperature 293(2)
_exptl_crystal_density_diffrn 1.297
_cod_depositor_comments
;
The following automatic conversions were performed:
'_symmetry_cell_setting' value 'Orthorhombic' changed to 'orthorhombic'
according to '/home/saulius/struct/CIF-dictionaries/cif_core.dic'
dictionary named 'cif_core.dic' version 2.4.1 from 2010-06-29.

Automatic conversion script
Id: cif_fix_enum 1527 2010-12-29 10:47:43Z saulius 
;
_cod_database_code 4100494

loop_
_symmetry_equiv_pos_as_xyz
'x, y, z'
'-x+1/2, -y, z+1/2'
'-x, y+1/2, -z+1/2'
'x+1/2, -y+1/2, -z'
'-x, -y, -z'
'x-1/2, y, -z-1/2'
'x, -y-1/2, z-1/2'
'-x-1/2, y-1/2, z'

loop_
_atom_site_label
_atom_site_type_symbol
_atom_site_fract_x
_atom_site_fract_y
_atom_site_fract_z
_atom_site_U_iso_or_equiv
_atom_site_adp_type
_atom_site_occupancy
_atom_site_symmetry_multiplicity
_atom_site_calc_flag
_atom_site_refinement_flags
_atom_site_disorder_assembly
_atom_site_disorder_group
O1 O 0.54008(14) 0.79074(18) 0.41400(7) 0.0625(6) Uani 1 1 d D . .
H1 H 0.549(2) 0.7136(12) 0.4239(14) 0.100(13) Uiso 1 1 d D . .
C1 C 0.50755(17) 0.7906(2) 0.36604(10) 0.0483(6) Uani 1 1 d . . .
C2 C 0.51646(17) 0.6893(2) 0.33544(10) 0.0501(6) Uani 1 1 d . . .
C3 C 0.48551(18) 0.6961(3) 0.28676(10) 0.0564(7) Uani 1 1 d . . .
H3A H 0.4915 0.6298 0.2654 0.068 Uiso 1 1 calc R . .
C4 C 0.44582(18) 0.8002(3) 0.26953(10) 0.0578(7) Uani 1 1 d . . .
H4A H 0.4263 0.8041 0.2367 0.069 Uiso 1 1 calc R . .
C5 C 0.43531(17) 0.8981(3) 0.30134(10) 0.0519(7) Uani 1 1 d . . .
H5A H 0.4077 0.9671 0.2897 0.062 Uiso 1 1 calc R . .
C6 C 0.46524(16) 0.8961(2) 0.35079(10) 0.0483(6) Uani 1 1 d . . .
P7 P 0.45881(5) 1.02313(7) 0.39491(3) 0.0535(2) Uani 1 1 d . . .
C8 C 0.55756(18) 0.5772(2) 0.35590(10) 0.0502(6) Uani 1 1 d . . .
C9 C 0.51489(18) 0.5109(2) 0.39380(10) 0.0539(7) Uani 1 1 d . . .
C10 C 0.4327(2) 0.5419(3) 0.41078(12) 0.0624(8) Uani 1 1 d . . .
H10A H 0.4050 0.6075 0.3962 0.075 Uiso 1 1 calc R . .
C11 C 0.3939(2) 0.4784(3) 0.44761(12) 0.0713(9) Uani 1 1 d . . .
H11A H 0.3405 0.5016 0.4584 0.086 Uiso 1 1 calc R . .
C12 C 0.4340(2) 0.3776(3) 0.46965(13) 0.0763(10) Uani 1 1 d . . .
H12A H 0.4065 0.3343 0.4947 0.092 Uiso 1 1 calc R . .
C13 C 0.5111(2) 0.3433(3) 0.45499(12) 0.0706(9) Uani 1 1 d . . .
H13A H 0.5366 0.2767 0.4702 0.085 Uiso 1 1 calc R . .
C14 C 0.5549(2) 0.4074(3) 0.41631(11) 0.0591(7) Uani 1 1 d . . .
C15 C 0.6337(2) 0.3732(3) 0.39980(12) 0.0660(8) Uani 1 1 d . . .
H15A H 0.6589 0.3051 0.4141 0.079 Uiso 1 1 calc R . .
C16 C 0.6772(2) 0.4360(3) 0.36271(11) 0.0581(7) Uani 1 1 d . . .
C17 C 0.7599(2) 0.4019(3) 0.34730(12) 0.0721(9) Uani 1 1 d . . .
H17A H 0.7848 0.3336 0.3615 0.087 Uiso 1 1 calc R . .
C18 C 0.8026(2) 0.4659(4) 0.31284(13) 0.0797(10) Uani 1 1 d . . .
H18A H 0.8569 0.4429 0.3038 0.096 Uiso 1 1 calc R . .
C19 C 0.7647(2) 0.5677(3) 0.29065(12) 0.0742(9) Uani 1 1 d . . .
H19A H 0.7944 0.6114 0.2666 0.089 Uiso 1 1 calc R . .
C20 C 0.68580(19) 0.6043(3) 0.30328(11) 0.0611(7) Uani 1 1 d . . .
H20A H 0.6623 0.6719 0.2877 0.073 Uiso 1 1 calc R . .
C21 C 0.63862(18) 0.5401(3) 0.34022(10) 0.0528(7) Uani 1 1 d . . .
C22 C 0.42472(9) 1.23010(17) 0.34040(8) 0.0601(7) Uani 1 1 d G . .
H22A H 0.4826 1.2417 0.3431 0.072 Uiso 1 1 calc R . .
C23 C 0.37551(13) 1.31471(14) 0.31509(7) 0.0717(9) Uani 1 1 d G . .
H23A H 0.4005 1.3829 0.3008 0.086 Uiso 1 1 calc R . .
C24 C 0.28900(13) 1.29738(17) 0.31111(7) 0.0700(9) Uani 1 1 d G . .
H24A H 0.2561 1.3540 0.2942 0.084 Uiso 1 1 calc R . .
C25 C 0.25170(9) 1.19545(19) 0.33245(8) 0.0680(8) Uani 1 1 d G . .
H25A H 0.1938 1.1839 0.3298 0.082 Uiso 1 1 calc R . .
C26 C 0.30090(11) 1.11083(15) 0.35776(7) 0.0616(8) Uani 1 1 d G . .
H26A H 0.2759 1.0426 0.3720 0.074 Uiso 1 1 calc R . .
C27 C 0.38741(11) 1.12816(14) 0.36174(7) 0.0515(7) Uani 1 1 d G . .
C28 C 0.38670(14) 1.02692(17) 0.48841(7) 0.0738(9) Uani 1 1 d G . .
H28A H 0.4198 1.0961 0.4921 0.089 Uiso 1 1 calc R . .
C29 C 0.33507(16) 0.9889(2) 0.52748(6) 0.0885(12) Uani 1 1 d G . .
H29A H 0.3337 1.0326 0.5573 0.106 Uiso 1 1 calc R . .
C30 C 0.28554(14) 0.8856(2) 0.52197(7) 0.0821(11) Uani 1 1 d G . .
H30A H 0.2510 0.8601 0.5481 0.099 Uiso 1 1 calc R . .
C31 C 0.28764(13) 0.82023(18) 0.47738(9) 0.0804(10) Uani 1 1 d G . .
H31A H 0.2545 0.7511 0.4737 0.096 Uiso 1 1 calc R . .
C32 C 0.33926(13) 0.85824(17) 0.43831(6) 0.0659(8) Uani 1 1 d G . .
H32A H 0.3407 0.8145 0.4085 0.079 Uiso 1 1 calc R . .
C33 C 0.38879(12) 0.96158(17) 0.44382(6) 0.0538(7) Uani 1 1 d G . .

loop_
_atom_site_aniso_label
_atom_site_aniso_U_11
_atom_site_aniso_U_22
_atom_site_aniso_U_33
_atom_site_aniso_U_23
_atom_site_aniso_U_13
_atom_site_aniso_U_12
O1 0.0794(14) 0.0563(12) 0.0519(11) 0.0013(9) -0.0197(10) 0.0064(11)
C1 0.0472(15) 0.0528(15) 0.0449(14) 0.0033(12) -0.0013(12) -0.0012(12)
C2 0.0531(16) 0.0501(15) 0.0472(15) 0.0025(12) 0.0018(12) 0.0031(12)
C3 0.0659(18) 0.0545(16) 0.0488(15) -0.0021(13) 0.0021(13) 0.0075(14)
C4 0.0635(18) 0.0683(18) 0.0415(14) 0.0026(13) 0.0009(13) 0.0095(15)
C5 0.0534(16) 0.0552(16) 0.0472(14) 0.0087(13) 0.0011(12) 0.0035(13)
C6 0.0445(14) 0.0530(15) 0.0475(14) 0.0046(12) 0.0000(11) -0.0006(12)
P7 0.0566(4) 0.0505(4) 0.0534(4) -0.0010(3) -0.0060(3) 0.0000(3)
C8 0.0563(16) 0.0473(14) 0.0471(14) -0.0012(12) -0.0025(12) 0.0021(12)
C9 0.0595(16) 0.0489(15) 0.0534(16) 0.0023(13) -0.0067(13) -0.0012(13)
C10 0.0597(18) 0.0601(17) 0.0674(19) 0.0091(15) -0.0014(15) 0.0007(15)
C11 0.067(2) 0.077(2) 0.070(2) 0.0125(18) 0.0064(16) -0.0059(17)
C12 0.084(2) 0.074(2) 0.071(2) 0.0240(18) 0.0035(18) -0.0108(19)
C13 0.084(2) 0.0599(18) 0.068(2) 0.0157(16) -0.0088(18) -0.0038(17)
C14 0.0699(19) 0.0511(16) 0.0562(16) 0.0040(13) -0.0111(15) -0.0008(15)
C15 0.078(2) 0.0555(17) 0.0643(19) 0.0045(15) -0.0131(16) 0.0129(16)
C16 0.0640(18) 0.0555(16) 0.0547(16) -0.0056(14) -0.0097(14) 0.0115(14)
C17 0.079(2) 0.075(2) 0.0633(18) -0.0078(17) -0.0072(17) 0.0287(18)
C18 0.068(2) 0.099(3) 0.071(2) -0.008(2) 0.0012(18) 0.024(2)
C19 0.070(2) 0.088(2) 0.0644(18) 0.0002(18) 0.0117(16) 0.0074(18)
C20 0.0633(18) 0.0621(18) 0.0578(17) -0.0011(15) 0.0000(14) 0.0053(15)
C21 0.0588(17) 0.0514(15) 0.0483(15) -0.0042(13) -0.0050(13) 0.0034(13)
C22 0.0694(19) 0.0557(17) 0.0554(17) 0.0015(14) -0.0026(15) -0.0045(15)
C23 0.092(3) 0.0601(18) 0.0629(19) 0.0092(16) 0.0025(18) -0.0022(18)
C24 0.082(2) 0.071(2) 0.0564(18) 0.0100(16) 0.0013(16) 0.0209(18)
C25 0.0617(18) 0.085(2) 0.0574(17) 0.0028(17) 0.0018(16) 0.0154(17)
C26 0.0619(19) 0.0650(18) 0.0580(17) 0.0075(15) 0.0042(14) 0.0003(15)
C27 0.0569(16) 0.0495(15) 0.0482(15) -0.0049(12) 0.0005(13) 0.0056(13)
C28 0.080(2) 0.083(2) 0.0575(19) -0.0121(17) -0.0014(16) 0.0005(19)
C29 0.090(3) 0.125(3) 0.0504(19) -0.007(2) 0.0031(18) 0.010(2)
C30 0.074(2) 0.114(3) 0.0575(19) 0.030(2) 0.0084(17) 0.031(2)
C31 0.080(2) 0.070(2) 0.092(3) 0.017(2) 0.019(2) 0.0088(18)
C32 0.0684(19) 0.0647(19) 0.0646(19) -0.0031(16) 0.0078(16) 0.0016(16)
C33 0.0575(16) 0.0574(16) 0.0467(15) -0.0019(13) -0.0054(12) 0.0087(14)

loop_
_geom_bond_atom_site_label_1
_geom_bond_atom_site_label_2
_geom_bond_distance
_geom_bond_site_symmetry_2
_geom_bond_publ_flag
O1 C1 1.379(3) . ?
C1 C2 1.388(4) . ?
C1 C6 1.401(4) . ?
C2 C3 1.390(4) . ?
C2 C8 1.498(4) . ?
C3 C4 1.385(4) . ?
C4 C5 1.381(4) . ?
C5 C6 1.402(4) . ?
C6 P7 1.830(3) . ?
P7 C33 1.8426(16) . ?
P7 C27 1.8443(15) . ?
C8 C21 1.413(4) . ?
C8 C9 1.419(4) . ?
C9 C10 1.422(4) . ?
C9 C14 1.435(4) . ?
C10 C11 1.354(4) . ?
C11 C12 1.407(5) . ?
C12 C13 1.339(5) . ?
C13 C14 1.429(4) . ?
C14 C15 1.379(4) . ?
C15 C16 1.390(4) . ?
C16 C17 1.424(4) . ?
C16 C21 1.430(4) . ?
C17 C18 1.342(5) . ?
C18 C19 1.402(5) . ?
C19 C20 1.357(4) . ?
C20 C21 1.425(4) . ?
C22 C23 1.3900 . ?
C22 C27 1.3900 . ?
C23 C24 1.3900 . ?
C24 C25 1.3900 . ?
C25 C26 1.3900 . ?
C26 C27 1.3900 . ?
C28 C29 1.3900 . ?
C28 C33 1.3900 . ?
C29 C30 1.3900 . ?
C30 C31 1.3900 . ?
C31 C32 1.3900 . ?
C32 C33 1.3900 . ?

loop_
_cod_related_entry_id
_cod_related_entry_database
_cod_related_entry_code
1 ChemSpider 30659930
